data_7703327
loop_
_publ_author_name
'Cao, Senni'
'Ma, Xiufang'
'Ma, Xiaohui'
'Cen, Peipei'
'Wu, Yuewei'
'Yang, Jinhui'
'Liu, Xiangyu'
'Xie, Gang'
'Chen, Sanping'

_publ_section_title
;
 Modulating energetic performance through decorating nitrogen-rich ligands
 in high-energy MOFs.
;
_journal_issue 7
_journal_name_full 'Dalton transactions (Cambridge, England : 2003)'
_journal_page_first 2300
_journal_page_last 2307
_journal_paper_doi 10.1039/c9dt04803k
_journal_volume 49
_journal_year 2020
_chemical_formula_moiety 'C3 H4 Ag N4 O2'
_chemical_formula_sum 'C3 H4 Ag N4 O2'
_chemical_formula_weight 235.97
_space_group_crystal_system monoclinic
_space_group_IT_number 14
_space_group_name_Hall '-P 2ybc'
_space_group_name_H-M_alt 'P 1 21/c 1'
_atom_sites_solution_hydrogens geom
_audit_creation_date 2018-07-17
_audit_creation_method
;
Olex2 1.2
(compiled 2018.05.18 svn.r3508 for OlexSys, GUI svn.r5497)
;
_audit_update_record
;
2019-11-20 deposited with the CCDC.	2020-01-20 downloaded from the CCDC.
;
_cell_angle_alpha 90
_cell_angle_beta 104.815(17)
_cell_angle_gamma 90
_cell_formula_units_Z 4
_cell_length_a 8.8458(15)
_cell_length_b 6.0291(10)
_cell_length_c 10.7271(18)
_cell_measurement_reflns_used 2021
_cell_measurement_temperature 293(2)
_cell_measurement_theta_max 28.6740
_cell_measurement_theta_min 3.8740
_cell_volume 553.08(17)
_computing_molecular_graphics 'Olex2 (Dolomanov et al., 2009)'
_computing_publication_material 'Olex2 (Dolomanov et al., 2009)'
_computing_structure_refinement 'ShelXL (Sheldrick, 2015)'
_diffrn_ambient_temperature 293(2)
_diffrn_measured_fraction_theta_full 0.988
_diffrn_measured_fraction_theta_max 0.886
_diffrn_measurement_device_type 'multiwire proportional'
_diffrn_measurement_method 'phi and omega scans'
_diffrn_radiation_monochromator graphite
_diffrn_radiation_type MoK\a
_diffrn_radiation_wavelength 0.71073
_diffrn_reflns_av_unetI/netI 0.0666
_diffrn_reflns_Laue_measured_fraction_full 0.988
_diffrn_reflns_Laue_measured_fraction_max 0.886
_diffrn_reflns_limit_h_max 11
_diffrn_reflns_limit_h_min -11
_diffrn_reflns_limit_k_max 8
_diffrn_reflns_limit_k_min -7
_diffrn_reflns_limit_l_max 14
_diffrn_reflns_limit_l_min -14
_diffrn_reflns_number 1364
_diffrn_reflns_point_group_measured_fraction_full 0.988
_diffrn_reflns_point_group_measured_fraction_max 0.886
_diffrn_reflns_theta_full 25.242
_diffrn_reflns_theta_max 29.468
_diffrn_reflns_theta_min 2.382
_exptl_absorpt_coefficient_mu 3.573
_exptl_absorpt_correction_type none
_exptl_crystal_colour colourless
_exptl_crystal_colour_primary colourless
_exptl_crystal_density_diffrn 2.834
_exptl_crystal_description block
_exptl_crystal_F_000 452
_exptl_crystal_size_max 0.05
_exptl_crystal_size_mid 0.04
_exptl_crystal_size_min 0.03
_refine_diff_density_max 2.835
_refine_diff_density_min -1.787
_refine_diff_density_rms 0.349
_refine_ls_extinction_method none
_refine_ls_goodness_of_fit_ref 1.058
_refine_ls_hydrogen_treatment constr
_refine_ls_matrix_type full
_refine_ls_number_parameters 93
_refine_ls_number_reflns 1364
_refine_ls_number_restraints 12
_refine_ls_restrained_S_all 1.053
_refine_ls_R_factor_all 0.0636
_refine_ls_R_factor_gt 0.0562
_refine_ls_shift/su_max 0.000
_refine_ls_shift/su_mean 0.000
_refine_ls_structure_factor_coef Fsqd
_refine_ls_weighting_details 'w=1/[\s^2^(Fo^2^)+(0.0494P)^2^+7.2355P] where P=(Fo^2^+2Fc^2^)/3'
_refine_ls_weighting_scheme calc
_refine_ls_wR_factor_gt 0.1342
_refine_ls_wR_factor_ref 0.1397
_reflns_Friedel_coverage 0.000
_reflns_number_gt 1145
_reflns_number_total 1364
_reflns_threshold_expression 'I > 2\s(I)'
_cod_data_source_file c9dt04803k5.cif
_cod_data_source_block ag-2a_tw
_cod_depositor_comments 'Adding full bibliography for 7703327--7703328.cif.'
_cod_database_code 7703327
_shelx_shelxl_version_number 2018/3
_shelx_space_group_comment
;
The symmetry employed for this shelxl refinement is uniquely defined
by the following loop, which should always be used as a source of
symmetry information in preference to the above space-group names.
They are only intended as comments.
;
_shelx_estimated_absorpt_t_max 0.900
_shelx_estimated_absorpt_t_min 0.842
_olex2_refinement_description
;
1. Twinned data refinement
 Scales: 0.557(5)
 0.443(5)
2. Fixed Uiso
 At 1.2 times of:
  All C(H) groups, All C(H,H) groups
 At 1.5 times of:
  All O(H) groups
3. Uiso/Uaniso restraints and constraints
Uanis(C3) \\sim Ueq: with sigma of 0.001 and sigma for terminal atoms of 0.002
Uanis(N2) \\sim Ueq: with sigma of 0.001 and sigma for terminal atoms of 0.002
4.a Secondary CH2 refined with riding coordinates:
 C2(H2A,H2B)
4.b Aromatic/amide H refined with riding coordinates:
 C3(H3)
4.c Idealised tetrahedral OH refined as rotating group:
 O2(H2)
;
_olex2_submission_special_instructions 'No special instructions were received'

loop_
_space_group_symop_operation_xyz
'x, y, z'
'-x, y+1/2, -z+1/2'
'-x, -y, -z'
'x, -y-1/2, z-1/2'

loop_
_atom_site_label
_atom_site_type_symbol
_atom_site_fract_x
_atom_site_fract_y
_atom_site_fract_z
_atom_site_U_iso_or_equiv
_atom_site_adp_type
_atom_site_occupancy
_atom_site_site_symmetry_order
_atom_site_calc_flag
_atom_site_refinement_flags_posn
_atom_site_refinement_flags_adp
Ag1 Ag 0.58733(7) 0.54905(10) 0.19533(6) 0.0131(2) Uani 1 1 d . .
O2 O 1.0852(6) 0.8326(10) 0.6469(6) 0.0145(12) Uani 1 1 d . .
H2 H 1.112674 0.753709 0.594428 0.022 Uiso 1 1 calc GR .
N2 N 0.6388(8) 0.4539(11) 0.3998(7) 0.0088(13) Uani 1 1 d . U
N3 N 0.5807(7) 0.2675(12) 0.4389(6) 0.0116(13) Uani 1 1 d . .
O1 O 0.8736(7) 0.8355(11) 0.7238(6) 0.0174(13) Uani 1 1 d . .
N4 N 0.6485(8) 0.2315(12) 0.5614(7) 0.0139(14) Uani 1 1 d . .
C1 C 0.9342(9) 0.8027(13) 0.6365(8) 0.0106(15) Uani 1 1 d . .
C3 C 0.7512(8) 0.3886(12) 0.6051(7) 0.0052(13) Uani 1 1 d . U
H3 H 0.814304 0.403105 0.688494 0.006 Uiso 1 1 calc R .
N1 N 0.7465(9) 0.5250(13) 0.5040(8) 0.0195(16) Uani 1 1 d . .
C2 C 0.8459(9) 0.7263(15) 0.5026(8) 0.0143(16) Uani 1 1 d . .
H2A H 0.779641 0.846365 0.459676 0.017 Uiso 1 1 calc R .
H2B H 0.920534 0.693533 0.452772 0.017 Uiso 1 1 calc R .

loop_
_atom_site_aniso_label
_atom_site_aniso_U_11
_atom_site_aniso_U_22
_atom_site_aniso_U_33
_atom_site_aniso_U_23
_atom_site_aniso_U_13
_atom_site_aniso_U_12
Ag1 0.0134(3) 0.0157(4) 0.0092(3) 0.0015(2) 0.0010(3) 0.0022(2)
O2 0.012(3) 0.017(3) 0.016(3) -0.003(2) 0.007(2) -0.001(2)
N2 0.0082(15) 0.0094(16) 0.0087(16) 0.0000(9) 0.0019(10) -0.0002(9)
N3 0.012(3) 0.014(3) 0.007(3) 0.002(3) 0.000(3) 0.003(3)
O1 0.012(3) 0.027(4) 0.014(3) 0.000(3) 0.004(2) -0.003(2)
N4 0.012(3) 0.017(4) 0.011(3) 0.001(3) 0.000(3) -0.001(3)
C1 0.010(3) 0.011(4) 0.008(4) 0.000(3) -0.002(3) 0.000(3)
C3 0.0054(15) 0.0052(16) 0.0050(16) 0.0005(10) 0.0014(10) -0.0006(10)
N1 0.018(4) 0.024(4) 0.017(4) 0.003(3) 0.004(3) 0.005(3)
C2 0.012(3) 0.016(4) 0.015(4) 0.001(3) 0.002(3) -0.005(3)

loop_
_atom_type_symbol
_atom_type_description
_atom_type_scat_dispersion_real
_atom_type_scat_dispersion_imag
_atom_type_scat_source
C C 0.0033 0.0016 'International Tables Vol C Tables 4.2.6.8 and 6.1.1.4'
H H 0.0000 0.0000 'International Tables Vol C Tables 4.2.6.8 and 6.1.1.4'
Ag Ag -0.8971 1.1015 'International Tables Vol C Tables 4.2.6.8 and 6.1.1.4'
N N 0.0061 0.0033 'International Tables Vol C Tables 4.2.6.8 and 6.1.1.4'
O O 0.0106 0.0060 'International Tables Vol C Tables 4.2.6.8 and 6.1.1.4'

loop_
_geom_angle_atom_site_label_1
_geom_angle_atom_site_label_2
_geom_angle_atom_site_label_3
_geom_angle
_geom_angle_site_symmetry_1
_geom_angle_site_symmetry_3
N2 Ag1 N3 137.3(2) . 2_655
N2 Ag1 O1 90.3(2) . 4_575
N2 Ag1 N4 113.4(2) . 4_565
N3 Ag1 O1 113.1(2) 2_655 4_575
N3 Ag1 N4 104.4(2) 2_655 4_565
N4 Ag1 O1 83.9(2) 4_565 4_575
C1 O2 H2 109.5 . .
N3 N2 Ag1 122.0(5) . .
N1 N2 Ag1 132.1(5) . .
N1 N2 N3 104.7(6) . .
N2 N3 Ag1 122.6(5) . 2_645
N4 N3 Ag1 127.5(6) . 2_645
N4 N3 N2 109.6(6) . .
C1 O1 Ag1 124.9(5) . 4_576
N3 N4 Ag1 127.4(5) . 4_566
C3 N4 Ag1 122.9(5) . 4_566
C3 N4 N3 109.5(7) . .
O2 C1 C2 112.6(7) . .
O1 C1 O2 123.4(8) . .
O1 C1 C2 124.0(7) . .
N4 C3 H3 127.0 . .
N4 C3 N1 106.0(7) . .
N1 C3 H3 127.0 . .
N2 N1 C3 110.1(7) . .
N2 N1 C2 122.9(7) . .
C3 N1 C2 127.0(7) . .
C1 C2 H2A 108.9 . .
C1 C2 H2B 108.9 . .
N1 C2 C1 113.3(7) . .
N1 C2 H2A 108.9 . .
N1 C2 H2B 108.9 . .
H2A C2 H2B 107.7 . .

loop_
_geom_bond_atom_site_label_1
_geom_bond_atom_site_label_2
_geom_bond_distance
_geom_bond_site_symmetry_2
Ag1 N2 2.199(7) .
Ag1 N3 2.219(7) 2_655
Ag1 O1 2.568(6) 4_575
Ag1 N4 2.370(7) 4_565
O2 H2 0.8200 .
O2 C1 1.324(9) .
N2 N3 1.347(9) .
N2 N1 1.340(10) .
N3 N4 1.315(9) .
O1 C1 1.208(10) .
N4 C3 1.313(10) .
C1 C2 1.521(12) .
C3 H3 0.9300 .
C3 N1 1.353(11) .
N1 C2 1.501(11) .
C2 H2A 0.9700 .
C2 H2B 0.9700 .

loop_
_geom_hbond_atom_site_label_D
_geom_hbond_atom_site_label_H
_geom_hbond_atom_site_label_A
_geom_hbond_distance_DH
_geom_hbond_distance_HA
_geom_hbond_distance_DA
_geom_hbond_angle_DHA
_geom_hbond_site_symmetry_A
_geom_hbond_publ_flag
C3 H3 O2 0.93 1.81 2.705(10) 160.0 2_746 yes

loop_
_geom_torsion_atom_site_label_1
_geom_torsion_atom_site_label_2
_geom_torsion_atom_site_label_3
_geom_torsion_atom_site_label_4
_geom_torsion
_geom_torsion_site_symmetry_1
_geom_torsion_site_symmetry_4
Ag1 N2 N3 Ag1 -4.9(8) . 2_645
Ag1 N2 N3 N4 170.0(5) . .
Ag1 N2 N1 C3 -168.7(5) . .
Ag1 N2 N1 C2 10.5(11) . .
Ag1 N3 N4 Ag1 -11.0(9) 2_645 4_566
Ag1 N3 N4 C3 174.1(5) 2_645 .
Ag1 O1 C1 O2 151.4(6) 4_576 .
Ag1 O1 C1 C2 -27.6(11) 4_576 .
Ag1 N4 C3 N1 -175.7(5) 4_566 .
O2 C1 C2 N1 129.4(7) . .
N2 N3 N4 Ag1 174.5(5) . 4_566
N2 N3 N4 C3 -0.4(9) . .
N2 N1 C2 C1 167.8(7) . .
N3 N2 N1 C3 -1.6(8) . .
N3 N2 N1 C2 177.6(7) . .
N3 N4 C3 N1 -0.6(9) . .
O1 C1 C2 N1 -51.5(11) . .
N4 C3 N1 N2 1.4(9) . .
N4 C3 N1 C2 -177.8(8) . .
C3 N1 C2 C1 -13.1(12) . .
N1 N2 N3 Ag1 -173.7(5) . 2_645
N1 N2 N3 N4 1.2(8) . .

loop_
_twin_individual_id
_twin_individual_mass_fraction_refined
1 0.557(5)
2 0.443(5)
